data_4131201
loop_
_publ_author_name
'Clarke, Harriet J.'
'Howe, Ethan N. W.'
'Wu, Xin'
'Sommer, Fabian'
'Yano, Masafumi'
'Light, Mark E.'
'Kubik, Stefan'
'Gale, Philip A.'

_publ_section_title
;
 Transmembrane Fluoride Transport: Direct Measurement and Selectivity
 Studies.
;
_journal_issue 50
_journal_name_full 'Journal of the American Chemical Society'
_journal_page_first 16515
_journal_page_last 16522
_journal_paper_doi 10.1021/jacs.6b10694
_journal_volume 138
_journal_year 2016
_chemical_compound_source 'Masafumi Yano'
_chemical_formula_sum 'C53 H82 Cl N11'
_chemical_formula_weight 908.75
_space_group_IT_number 14
_space_group_name_Hall '-P 2yn'
_space_group_name_H-M_alt 'P 1 21/n 1'
_symmetry_cell_setting monoclinic
_symmetry_space_group_name_H-M 'P 1 21/n 1'
_atom_sites_solution_hydrogens geom
_atom_sites_solution_primary direct
_atom_sites_solution_secondary difmap
_audit_creation_method SHELXL-97
_cell_angle_alpha 90.00
_cell_angle_beta 109.6170(10)
_cell_angle_gamma 90.00
_cell_formula_units_Z 4
_cell_length_a 13.5356(2)
_cell_length_b 22.6654(4)
_cell_length_c 18.2173(3)
_cell_measurement_reflns_used 43747
_cell_measurement_temperature 120(2)
_cell_measurement_theta_max 27.48
_cell_measurement_theta_min 2.91
_cell_volume 5264.49(15)
_computing_cell_refinement 'DENZO (Otwinowski & Minor, 1997) & COLLECT (Hooft, R.W.W., 1998)'
_computing_data_collection 'COLLECT (Hooft, R.W.W., 1998)'
_computing_data_reduction 'DENZO (Otwinowski & Minor, 1997) & COLLECT (Hooft, R.W.W., 1998)'
_computing_molecular_graphics
;
Images generated using CrystalMaker: a crystal and molecular 
structures program for Mac and Windows. CrystalMaker Software Ltd, 
Oxford, England (www.crystalmaker.com)
;
_computing_publication_material 'WINGX (Farrugia, 1998)'
_computing_structure_refinement 'SHELXL-97 (Sheldrick, 2008)'
_computing_structure_solution 'SHELXS-97 (Sheldrick, 1997)'
_diffrn_ambient_temperature 120(2)
_diffrn_detector_area_resol_mean 9.091
_diffrn_measured_fraction_theta_full 0.998
_diffrn_measured_fraction_theta_max 0.998
_diffrn_measurement_device_type 'Bruker-Nonius CCD camera on \k-goniostat'
_diffrn_measurement_method '\f & \w scans to fill the asymmetric unit'
_diffrn_radiation_monochromator graphite
_diffrn_radiation_source 'Bruker Nonius FR591 Rotating Anode'
_diffrn_radiation_type MoK\a
_diffrn_radiation_wavelength 0.71073
_diffrn_reflns_av_R_equivalents 0.0892
_diffrn_reflns_av_sigmaI/netI 0.0725
_diffrn_reflns_limit_h_max 17
_diffrn_reflns_limit_h_min -17
_diffrn_reflns_limit_k_max 29
_diffrn_reflns_limit_k_min -28
_diffrn_reflns_limit_l_max 23
_diffrn_reflns_limit_l_min -23
_diffrn_reflns_number 64453
_diffrn_reflns_theta_full 27.48
_diffrn_reflns_theta_max 27.48
_diffrn_reflns_theta_min 2.95
_diffrn_standards_number 0
_exptl_absorpt_coefficient_mu 0.118
_exptl_absorpt_correction_T_max 0.9768
_exptl_absorpt_correction_T_min 0.9225
_exptl_absorpt_correction_type multi-scan
_exptl_absorpt_process_details
;
SADABS V2.10 (Sheldrick, G.M., 2003)
;
_exptl_crystal_colour Colourless
_exptl_crystal_density_diffrn 1.147
_exptl_crystal_density_method 'not measured'
_exptl_crystal_description Fragment
_exptl_crystal_F_000 1976
_exptl_crystal_size_max 0.6
_exptl_crystal_size_mid 0.3
_exptl_crystal_size_min 0.2
_refine_diff_density_max 0.757
_refine_diff_density_min -0.382
_refine_diff_density_rms 0.055
_refine_ls_extinction_method none
_refine_ls_goodness_of_fit_ref 1.029
_refine_ls_hydrogen_treatment mixed
_refine_ls_matrix_type full
_refine_ls_number_parameters 612
_refine_ls_number_reflns 12053
_refine_ls_number_restraints 0
_refine_ls_restrained_S_all 1.029
_refine_ls_R_factor_all 0.0908
_refine_ls_R_factor_gt 0.0584
_refine_ls_shift/su_max 0.001
_refine_ls_shift/su_mean 0.000
_refine_ls_structure_factor_coef Fsqd
_refine_ls_weighting_details 'calc w=1/[\s^2^(Fo^2^)+(0.0817P)^2^+1.4771P] where P=(Fo^2^+2Fc^2^)/3'
_refine_ls_weighting_scheme calc
_refine_ls_wR_factor_gt 0.1473
_refine_ls_wR_factor_ref 0.1653
_reflns_number_gt 8513
_reflns_number_total 12053
_reflns_threshold_expression >2\s(I)
_cod_data_source_file ja6b10694_si_003.cif
_cod_data_source_block 2009sot1063
_cod_depositor_comments
;
The following automatic conversions were performed:

data item '_symmetry_cell_setting' value 'Monoclinic' was changed to
'monoclinic' in accordance with the
/home/saulius/struct/COD-crude-data/automatic-downloads/DataCite-retrospective/ACS/depositions/lib/dictionaries/cif_core.dic
dictionary named 'cif_core.dic' version 2.4.2 last updated on
2011-04-26.

Automatic conversion script
Id: cif_fix_values 6909 2019-04-08 15:41:33Z antanas 
;
_cod_original_sg_symbol_H-M P2(1)/n
_cod_database_code 4131201

loop_
_symmetry_equiv_pos_as_xyz
'x, y, z'
'-x+1/2, y+1/2, -z+1/2'
'-x, -y, -z'
'x-1/2, -y-1/2, z-1/2'

loop_
_atom_site_label
_atom_site_type_symbol
_atom_site_fract_x
_atom_site_fract_y
_atom_site_fract_z
_atom_site_U_iso_or_equiv
_atom_site_adp_type
_atom_site_occupancy
_atom_site_symmetry_multiplicity
_atom_site_calc_flag
_atom_site_refinement_flags
N1 N 0.01534(13) 0.15607(7) 0.25399(9) 0.0192(3) Uani 1 1 d .
H901 H 0.0809(19) 0.1560(10) 0.2863(14) 0.033(6) Uiso 1 1 d .
N2 N 0.10202(13) 0.28193(7) 0.34533(9) 0.0210(4) Uani 1 1 d .
H902 H 0.1453(18) 0.2502(11) 0.3515(13) 0.031(6) Uiso 1 1 d .
N3 N 0.29238(13) 0.28740(8) 0.26809(10) 0.0228(4) Uani 1 1 d .
H903 H 0.2874(17) 0.2556(10) 0.2956(14) 0.031(6) Uiso 1 1 d .
N4 N 0.20569(13) 0.16295(7) 0.17472(9) 0.0204(4) Uani 1 1 d .
H904 H 0.2221(19) 0.1640(10) 0.2274(15) 0.041(7) Uiso 1 1 d .
N5 N 0.16771(15) 0.15128(9) 0.59907(12) 0.0400(5) Uani 1 1 d .
N6 N 0.27072(15) 0.14971(9) 0.63499(12) 0.0396(5) Uani 1 1 d .
N7 N 0.31205(13) 0.19504(7) 0.60876(9) 0.0230(4) Uani 1 1 d .
N8 N 0.58706(13) 0.19561(8) 0.49438(9) 0.0254(4) Uani 1 1 d .
N9 N 0.63924(14) 0.15110(8) 0.47530(10) 0.0311(4) Uani 1 1 d .
N10 N 0.63096(14) 0.15909(9) 0.40135(10) 0.0324(4) Uani 1 1 d .
C1 C -0.01900(15) 0.12678(8) 0.18321(10) 0.0195(4) Uani 1 1 d .
C2 C -0.12560(15) 0.13517(9) 0.15283(11) 0.0229(4) Uani 1 1 d .
H2 H -0.1710 0.1202 0.1046 0.027 Uiso 1 1 calc R
C3 C -0.15594(16) 0.17042(9) 0.20663(11) 0.0234(4) Uani 1 1 d .
H3 H -0.2251 0.1832 0.2005 0.028 Uiso 1 1 calc R
C4 C -0.06754(15) 0.18262(8) 0.26882(11) 0.0201(4) Uani 1 1 d .
C5 C -0.16065(16) 0.22765(10) 0.35133(13) 0.0290(5) Uani 1 1 d .
H5A H -0.1522 0.2502 0.3989 0.044 Uiso 1 1 calc R
H5B H -0.1934 0.1896 0.3542 0.044 Uiso 1 1 calc R
H5C H -0.2052 0.2497 0.3061 0.044 Uiso 1 1 calc R
C6 C -0.05249(15) 0.21730(9) 0.34320(11) 0.0214(4) Uani 1 1 d .
C7 C 0.01683(16) 0.18067(9) 0.41351(11) 0.0221(4) Uani 1 1 d .
H7A H -0.0171 0.1419 0.4130 0.026 Uiso 1 1 calc R
H7B H 0.0853 0.1734 0.4066 0.026 Uiso 1 1 calc R
C8 C -0.00125(15) 0.27682(9) 0.34134(11) 0.0212(4) Uani 1 1 d .
C9 C -0.03897(17) 0.33288(9) 0.33944(12) 0.0289(5) Uani 1 1 d .
H9 H -0.1082 0.3433 0.3364 0.035 Uiso 1 1 calc R
C10 C 0.04291(17) 0.37282(9) 0.34273(12) 0.0294(5) Uani 1 1 d .
H10 H 0.0382 0.4146 0.3426 0.035 Uiso 1 1 calc R
C11 C 0.12996(16) 0.34062(8) 0.34623(11) 0.0226(4) Uani 1 1 d .
C12 C 0.24779(19) 0.42738(9) 0.36634(13) 0.0333(5) Uani 1 1 d .
H12A H 0.3191 0.4406 0.3728 0.050 Uiso 1 1 calc R
H12B H 0.2308 0.4376 0.4130 0.050 Uiso 1 1 calc R
H12C H 0.1980 0.4468 0.3208 0.050 Uiso 1 1 calc R
C13 C 0.24057(16) 0.36027(9) 0.35456(11) 0.0246(4) Uani 1 1 d .
C14 C 0.31883(17) 0.33165(9) 0.42782(12) 0.0272(5) Uani 1 1 d .
H14A H 0.3151 0.2886 0.4223 0.041 Uiso 1 1 calc R
H14B H 0.3011 0.3431 0.4737 0.041 Uiso 1 1 calc R
H14C H 0.3900 0.3450 0.4340 0.041 Uiso 1 1 calc R
C15 C 0.27208(16) 0.34473(9) 0.28446(11) 0.0236(4) Uani 1 1 d .
C16 C 0.29409(17) 0.37994(10) 0.23064(12) 0.0293(5) Uani 1 1 d .
H16 H 0.2874 0.4217 0.2272 0.035 Uiso 1 1 calc R
C17 C 0.32866(17) 0.34318(10) 0.18094(12) 0.0292(5) Uani 1 1 d .
H17 H 0.3494 0.3560 0.1386 0.035 Uiso 1 1 calc R
C18 C 0.32692(15) 0.28580(9) 0.20474(11) 0.0234(4) Uani 1 1 d .
C19 C 0.43469(15) 0.19292(10) 0.24246(12) 0.0266(5) Uani 1 1 d .
H19A H 0.3977 0.1811 0.2787 0.032 Uiso 1 1 calc R
H19B H 0.4544 0.1564 0.2209 0.032 Uiso 1 1 calc R
C20 C 0.35755(15) 0.22884(9) 0.17432(11) 0.0245(4) Uani 1 1 d .
C21 C 0.41040(17) 0.24483(11) 0.11443(12) 0.0320(5) Uani 1 1 d .
H21A H 0.4309 0.2086 0.0939 0.048 Uiso 1 1 calc R
H21B H 0.4728 0.2689 0.1396 0.048 Uiso 1 1 calc R
H21C H 0.3612 0.2672 0.0716 0.048 Uiso 1 1 calc R
C22 C 0.26335(15) 0.19020(9) 0.13437(11) 0.0227(4) Uani 1 1 d .
C23 C 0.21880(16) 0.17381(10) 0.05775(11) 0.0266(5) Uani 1 1 d .
H23 H 0.2415 0.1858 0.0160 0.032 Uiso 1 1 calc R
C24 C 0.13290(16) 0.13578(9) 0.05163(11) 0.0260(5) Uani 1 1 d .
H24 H 0.0881 0.1179 0.0052 0.031 Uiso 1 1 calc R
C25 C 0.12608(15) 0.12933(8) 0.12511(11) 0.0204(4) Uani 1 1 d .
C26 C 0.12424(16) 0.05134(9) 0.22111(11) 0.0257(4) Uani 1 1 d .
H26A H 0.1728 0.0285 0.2027 0.039 Uiso 1 1 calc R
H26B H 0.0794 0.0244 0.2379 0.039 Uiso 1 1 calc R
H26C H 0.1643 0.0761 0.2651 0.039 Uiso 1 1 calc R
C27 C 0.05536(15) 0.09082(8) 0.15437(11) 0.0201(4) Uani 1 1 d .
C28 C -0.00947(17) 0.05078(9) 0.08748(11) 0.0263(5) Uani 1 1 d .
H28A H -0.0536 0.0751 0.0445 0.039 Uiso 1 1 calc R
H28B H -0.0540 0.0249 0.1061 0.039 Uiso 1 1 calc R
H28C H 0.0378 0.0268 0.0691 0.039 Uiso 1 1 calc R
C29 C 0.03681(16) 0.20956(10) 0.49392(11) 0.0276(5) Uani 1 1 d .
H29A H 0.0268 0.2527 0.4871 0.033 Uiso 1 1 calc R
H29B H -0.0153 0.1945 0.5166 0.033 Uiso 1 1 calc R
C30 C 0.14447(16) 0.19755(9) 0.54919(11) 0.0240(4) Uani 1 1 d .
C31 C 0.23604(17) 0.22549(9) 0.55595(12) 0.0270(5) Uani 1 1 d .
H31 H 0.2444 0.2598 0.5287 0.032 Uiso 1 1 calc R
C32 C 0.42578(16) 0.20184(9) 0.62962(12) 0.0253(4) Uani 1 1 d .
H32A H 0.4623 0.1755 0.6738 0.030 Uiso 1 1 calc R
H32B H 0.4463 0.2430 0.6456 0.030 Uiso 1 1 calc R
C33 C 0.45659(16) 0.18604(10) 0.55894(12) 0.0260(4) Uani 1 1 d .
H33A H 0.4428 0.1435 0.5474 0.031 Uiso 1 1 calc R
H33B H 0.4117 0.2085 0.5133 0.031 Uiso 1 1 calc R
C34 C 0.57115(17) 0.19880(10) 0.56993(12) 0.0290(5) Uani 1 1 d .
H34A H 0.5902 0.2386 0.5927 0.035 Uiso 1 1 calc R
H34B H 0.6167 0.1696 0.6062 0.035 Uiso 1 1 calc R
C35 C 0.54514(17) 0.23159(10) 0.43279(12) 0.0295(5) Uani 1 1 d .
H35 H 0.5049 0.2662 0.4311 0.035 Uiso 1 1 calc R
C36 C 0.57245(15) 0.20806(9) 0.37319(12) 0.0249(4) Uani 1 1 d .
C37 C 0.53630(16) 0.22621(11) 0.28937(12) 0.0305(5) Uani 1 1 d .
H37A H 0.5920 0.2176 0.2669 0.037 Uiso 1 1 calc R
H37B H 0.5230 0.2692 0.2855 0.037 Uiso 1 1 calc R
N11 N 0.69750(13) 0.01310(8) 0.29558(10) 0.0263(4) Uani 1 1 d .
C38 C 0.60722(17) -0.01734(10) 0.31241(13) 0.0299(5) Uani 1 1 d .
H38A H 0.6364 -0.0505 0.3486 0.036 Uiso 1 1 calc R
H38B H 0.5603 -0.0346 0.2631 0.036 Uiso 1 1 calc R
C39 C 0.54093(18) 0.02051(11) 0.34701(15) 0.0373(5) Uani 1 1 d .
H39A H 0.5866 0.0400 0.3951 0.045 Uiso 1 1 calc R
H39B H 0.5047 0.0516 0.3094 0.045 Uiso 1 1 calc R
C40 C 0.4609(2) -0.01777(12) 0.36568(16) 0.0443(6) Uani 1 1 d .
H40A H 0.4983 -0.0488 0.4029 0.053 Uiso 1 1 calc R
H40B H 0.4169 -0.0376 0.3173 0.053 Uiso 1 1 calc R
C41 C 0.3898(2) 0.01611(13) 0.40039(17) 0.0528(7) Uani 1 1 d .
H41A H 0.4327 0.0359 0.4484 0.079 Uiso 1 1 calc R
H41B H 0.3414 -0.0114 0.4123 0.079 Uiso 1 1 calc R
H41C H 0.3497 0.0456 0.3629 0.079 Uiso 1 1 calc R
C42 C 0.77061(16) 0.04302(9) 0.36829(12) 0.0276(5) Uani 1 1 d .
H42A H 0.8316 0.0587 0.3561 0.033 Uiso 1 1 calc R
H42B H 0.7332 0.0771 0.3806 0.033 Uiso 1 1 calc R
C43 C 0.81122(17) 0.00473(10) 0.44069(12) 0.0318(5) Uani 1 1 d .
H43A H 0.8582 -0.0262 0.4325 0.038 Uiso 1 1 calc R
H43B H 0.7517 -0.0149 0.4507 0.038 Uiso 1 1 calc R
C44 C 0.87087(19) 0.04257(11) 0.51045(13) 0.0407(6) Uani 1 1 d .
H44A H 0.8248 0.0750 0.5159 0.049 Uiso 1 1 calc R
H44B H 0.9322 0.0605 0.5010 0.049 Uiso 1 1 calc R
C45 C 0.9085(2) 0.00761(14) 0.58609(14) 0.0520(7) Uani 1 1 d .
H45A H 0.8484 -0.0115 0.5948 0.078 Uiso 1 1 calc R
H45B H 0.9426 0.0343 0.6295 0.078 Uiso 1 1 calc R
H45C H 0.9587 -0.0225 0.5826 0.078 Uiso 1 1 calc R
C46 C 0.75431(17) -0.03514(9) 0.26748(12) 0.0273(5) Uani 1 1 d .
H46A H 0.7868 -0.0622 0.3116 0.033 Uiso 1 1 calc R
H46B H 0.7013 -0.0581 0.2267 0.033 Uiso 1 1 calc R
C47 C 0.83872(18) -0.01589(10) 0.23488(13) 0.0316(5) Uani 1 1 d .
H47A H 0.8901 0.0097 0.2731 0.038 Uiso 1 1 calc R
H47B H 0.8066 0.0071 0.1865 0.038 Uiso 1 1 calc R
C48 C 0.89457(19) -0.07000(10) 0.21730(14) 0.0356(5) Uani 1 1 d .
H48A H 0.9588 -0.0567 0.2077 0.043 Uiso 1 1 calc R
H48B H 0.9167 -0.0956 0.2641 0.043 Uiso 1 1 calc R
C49 C 0.8300(2) -0.10645(15) 0.14846(19) 0.0627(9) Uani 1 1 d .
H49A H 0.7717 -0.1249 0.1604 0.094 Uiso 1 1 calc R
H49B H 0.8742 -0.1372 0.1377 0.094 Uiso 1 1 calc R
H49C H 0.8023 -0.0809 0.1027 0.094 Uiso 1 1 calc R
C50 C 0.65783(18) 0.06167(10) 0.23591(13) 0.0336(5) Uani 1 1 d .
H50A H 0.7184 0.0783 0.2241 0.040 Uiso 1 1 calc R
H50B H 0.6286 0.0935 0.2597 0.040 Uiso 1 1 calc R
C51 C 0.5750(2) 0.04388(12) 0.15960(14) 0.0441(6) Uani 1 1 d .
H51A H 0.5078 0.0359 0.1682 0.053 Uiso 1 1 calc R
H51B H 0.5970 0.0074 0.1395 0.053 Uiso 1 1 calc R
C52 C 0.5605(2) 0.09381(13) 0.10018(15) 0.0504(7) Uani 1 1 d .
H52A H 0.5562 0.1319 0.1255 0.060 Uiso 1 1 calc R
H52B H 0.6224 0.0953 0.0829 0.060 Uiso 1 1 calc R
C53 C 0.4618(3) 0.08572(16) 0.02916(17) 0.0713(10) Uani 1 1 d .
H53A H 0.4654 0.0479 0.0041 0.107 Uiso 1 1 calc R
H53B H 0.4567 0.1179 -0.0079 0.107 Uiso 1 1 calc R
H53C H 0.3999 0.0862 0.0457 0.107 Uiso 1 1 calc R
Cl1 Cl 0.26099(4) 0.17135(2) 0.36336(3) 0.02032(12) Uani 1 1 d .

loop_
_atom_site_aniso_label
_atom_site_aniso_U_11
_atom_site_aniso_U_22
_atom_site_aniso_U_33
_atom_site_aniso_U_23
_atom_site_aniso_U_13
_atom_site_aniso_U_12
N1 0.0177(8) 0.0244(9) 0.0162(8) -0.0018(6) 0.0067(7) 0.0000(7)
N2 0.0214(9) 0.0200(9) 0.0233(9) -0.0009(7) 0.0098(7) 0.0010(7)
N3 0.0279(9) 0.0244(9) 0.0188(8) 0.0020(7) 0.0114(7) -0.0051(7)
N4 0.0213(8) 0.0280(9) 0.0135(8) -0.0014(7) 0.0082(7) -0.0008(7)
N5 0.0277(10) 0.0449(12) 0.0455(12) 0.0187(10) 0.0099(9) -0.0026(9)
N6 0.0343(11) 0.0404(12) 0.0437(12) 0.0206(9) 0.0127(9) -0.0032(9)
N7 0.0278(9) 0.0218(9) 0.0209(8) 0.0027(7) 0.0102(7) -0.0009(7)
N8 0.0230(9) 0.0330(10) 0.0206(8) -0.0007(7) 0.0078(7) 0.0029(7)
N9 0.0303(10) 0.0376(11) 0.0282(10) 0.0003(8) 0.0134(8) 0.0067(8)
N10 0.0312(10) 0.0436(11) 0.0258(9) -0.0002(8) 0.0142(8) 0.0029(9)
C1 0.0228(10) 0.0202(10) 0.0164(9) -0.0006(7) 0.0078(8) -0.0028(8)
C2 0.0231(10) 0.0256(10) 0.0187(9) -0.0007(8) 0.0052(8) -0.0041(8)
C3 0.0193(10) 0.0291(11) 0.0228(10) 0.0024(8) 0.0084(8) 0.0012(8)
C4 0.0192(10) 0.0228(10) 0.0216(9) 0.0005(8) 0.0113(8) 0.0010(8)
C5 0.0225(11) 0.0387(12) 0.0312(11) -0.0041(9) 0.0161(9) 0.0014(9)
C6 0.0185(10) 0.0278(11) 0.0208(10) -0.0023(8) 0.0104(8) 0.0011(8)
C7 0.0238(10) 0.0263(10) 0.0202(9) -0.0015(8) 0.0127(8) -0.0006(8)
C8 0.0198(10) 0.0274(11) 0.0178(9) -0.0017(8) 0.0079(8) 0.0019(8)
C9 0.0252(11) 0.0318(12) 0.0292(11) -0.0007(9) 0.0084(9) 0.0092(9)
C10 0.0372(12) 0.0199(10) 0.0308(11) 0.0002(9) 0.0108(10) 0.0049(9)
C11 0.0284(11) 0.0196(10) 0.0188(9) 0.0010(8) 0.0069(8) -0.0009(8)
C12 0.0457(14) 0.0231(11) 0.0309(12) -0.0018(9) 0.0127(11) -0.0070(10)
C13 0.0324(11) 0.0218(10) 0.0194(10) 0.0008(8) 0.0083(9) -0.0042(9)
C14 0.0315(12) 0.0284(11) 0.0198(10) -0.0010(8) 0.0062(9) -0.0056(9)
C15 0.0251(10) 0.0247(10) 0.0206(10) 0.0011(8) 0.0073(8) -0.0052(8)
C16 0.0328(12) 0.0265(11) 0.0274(11) 0.0046(9) 0.0085(9) -0.0077(9)
C17 0.0300(11) 0.0375(12) 0.0209(10) 0.0066(9) 0.0096(9) -0.0095(10)
C18 0.0207(10) 0.0347(12) 0.0161(9) 0.0026(8) 0.0078(8) -0.0056(9)
C19 0.0206(10) 0.0405(12) 0.0218(10) 0.0024(9) 0.0112(8) -0.0003(9)
C20 0.0208(10) 0.0382(12) 0.0172(9) 0.0019(8) 0.0100(8) -0.0028(9)
C21 0.0273(11) 0.0496(14) 0.0229(11) 0.0036(10) 0.0135(9) -0.0036(10)
C22 0.0223(10) 0.0304(11) 0.0183(9) 0.0012(8) 0.0108(8) 0.0016(8)
C23 0.0252(11) 0.0419(12) 0.0165(9) 0.0022(9) 0.0118(8) 0.0001(9)
C24 0.0252(11) 0.0373(12) 0.0154(9) -0.0025(8) 0.0067(8) 0.0010(9)
C25 0.0218(10) 0.0237(10) 0.0163(9) -0.0017(8) 0.0072(8) 0.0023(8)
C26 0.0320(11) 0.0229(10) 0.0229(10) -0.0013(8) 0.0102(9) 0.0028(9)
C27 0.0240(10) 0.0201(10) 0.0170(9) -0.0014(7) 0.0078(8) 0.0003(8)
C28 0.0330(12) 0.0243(11) 0.0209(10) -0.0049(8) 0.0081(9) -0.0016(9)
C29 0.0307(12) 0.0350(12) 0.0217(10) -0.0030(9) 0.0149(9) 0.0028(9)
C30 0.0309(11) 0.0267(11) 0.0187(9) -0.0022(8) 0.0140(9) 0.0003(9)
C31 0.0327(12) 0.0258(11) 0.0241(10) 0.0078(8) 0.0115(9) 0.0026(9)
C32 0.0267(11) 0.0290(11) 0.0206(10) -0.0005(8) 0.0085(9) -0.0008(9)
C33 0.0255(11) 0.0307(11) 0.0213(10) -0.0002(8) 0.0071(9) -0.0017(9)
C34 0.0298(12) 0.0391(12) 0.0187(10) 0.0002(9) 0.0090(9) 0.0014(10)
C35 0.0282(11) 0.0344(12) 0.0262(11) 0.0033(9) 0.0097(9) 0.0057(9)
C36 0.0168(10) 0.0357(12) 0.0226(10) -0.0004(9) 0.0072(8) -0.0045(9)
C37 0.0223(11) 0.0491(14) 0.0235(10) 0.0037(10) 0.0121(9) -0.0048(10)
N11 0.0257(9) 0.0281(9) 0.0229(9) 0.0020(7) 0.0051(7) -0.0039(7)
C38 0.0264(11) 0.0344(12) 0.0283(11) 0.0010(9) 0.0085(9) -0.0080(9)
C39 0.0299(12) 0.0391(13) 0.0418(13) 0.0045(11) 0.0107(11) 0.0008(10)
C40 0.0383(14) 0.0526(16) 0.0477(15) -0.0039(12) 0.0218(12) -0.0064(12)
C41 0.0378(15) 0.069(2) 0.0564(17) 0.0066(15) 0.0223(13) 0.0114(14)
C42 0.0235(11) 0.0295(11) 0.0273(11) -0.0046(9) 0.0052(9) -0.0036(9)
C43 0.0278(11) 0.0406(13) 0.0257(11) -0.0016(9) 0.0073(9) -0.0002(10)
C44 0.0375(14) 0.0482(15) 0.0310(12) -0.0097(11) 0.0043(11) 0.0097(12)
C45 0.0407(15) 0.087(2) 0.0237(12) -0.0048(13) 0.0053(11) 0.0071(15)
C46 0.0363(12) 0.0252(11) 0.0209(10) -0.0001(8) 0.0102(9) -0.0059(9)
C47 0.0333(12) 0.0299(12) 0.0328(12) 0.0038(9) 0.0127(10) -0.0041(10)
C48 0.0390(13) 0.0368(13) 0.0344(12) 0.0008(10) 0.0169(11) -0.0051(10)
C49 0.0512(17) 0.076(2) 0.071(2) -0.0349(17) 0.0334(16) -0.0184(16)
C50 0.0337(12) 0.0336(12) 0.0318(12) 0.0071(10) 0.0089(10) -0.0033(10)
C51 0.0465(15) 0.0487(15) 0.0296(12) 0.0065(11) 0.0029(11) -0.0031(12)
C52 0.0510(16) 0.0646(18) 0.0351(14) 0.0128(13) 0.0138(12) 0.0140(14)
C53 0.084(2) 0.085(2) 0.0364(16) 0.0092(16) 0.0087(16) 0.0255(19)
Cl1 0.0206(2) 0.0248(2) 0.0170(2) 0.00130(18) 0.00824(18) 0.00128(18)

loop_
_atom_type_symbol
_atom_type_description
_atom_type_scat_dispersion_real
_atom_type_scat_dispersion_imag
_atom_type_scat_source
C C 0.0033 0.0016 'International Tables Vol C Tables 4.2.6.8 and 6.1.1.4'
H H 0.0000 0.0000 'International Tables Vol C Tables 4.2.6.8 and 6.1.1.4'
N N 0.0061 0.0033 'International Tables Vol C Tables 4.2.6.8 and 6.1.1.4'
Cl Cl 0.1484 0.1585 'International Tables Vol C Tables 4.2.6.8 and 6.1.1.4'

loop_
_geom_angle_atom_site_label_1
_geom_angle_atom_site_label_2
_geom_angle_atom_site_label_3
_geom_angle
C4 N1 C1 110.56(16)
C8 N2 C11 110.47(17)
C15 N3 C18 110.63(17)
C25 N4 C22 110.73(16)
N6 N5 C30 108.70(18)
N5 N6 N7 107.49(17)
N6 N7 C31 109.94(17)
N6 N7 C32 121.28(17)
C31 N7 C32 128.22(17)
N9 N8 C35 110.50(17)
N9 N8 C34 122.44(17)
C35 N8 C34 126.76(18)
N10 N9 N8 106.73(17)
N9 N10 C36 109.54(17)
C2 C1 N1 106.71(17)
C2 C1 C27 131.53(17)
N1 C1 C27 121.67(16)
C1 C2 C3 107.83(17)
C4 C3 C2 107.92(17)
C3 C4 N1 106.98(17)
C3 C4 C6 131.24(18)
N1 C4 C6 121.78(17)
C4 C6 C8 111.35(16)
C4 C6 C5 108.52(16)
C8 C6 C5 108.81(16)
C4 C6 C7 108.81(16)
C8 C6 C7 109.82(16)
C5 C6 C7 109.50(16)
C29 C7 C6 114.94(16)
C9 C8 N2 106.66(18)
C9 C8 C6 130.99(18)
N2 C8 C6 122.29(17)
C8 C9 C10 108.25(18)
C11 C10 C9 108.06(18)
C10 C11 N2 106.56(18)
C10 C11 C13 130.68(18)
N2 C11 C13 122.67(17)
C15 C13 C11 113.19(16)
C15 C13 C12 108.97(17)
C11 C13 C12 108.59(18)
C15 C13 C14 108.99(17)
C11 C13 C14 109.31(16)
C12 C13 C14 107.65(17)
C16 C15 N3 106.63(18)
C16 C15 C13 131.00(19)
N3 C15 C13 122.18(17)
C15 C16 C17 108.14(19)
C18 C17 C16 108.06(18)
C17 C18 N3 106.54(18)
C17 C18 C20 130.92(18)
N3 C18 C20 122.52(17)
C37 C19 C20 114.74(18)
C22 C20 C18 112.22(16)
C22 C20 C21 108.22(16)
C18 C20 C21 107.96(17)
C22 C20 C19 108.14(17)
C18 C20 C19 110.26(16)
C21 C20 C19 110.02(17)
C23 C22 N4 106.60(17)
C23 C22 C20 130.98(18)
N4 C22 C20 122.41(16)
C22 C23 C24 108.19(18)
C25 C24 C23 107.91(17)
C24 C25 N4 106.56(17)
C24 C25 C27 131.06(18)
N4 C25 C27 122.22(16)
C25 C27 C1 112.47(15)
C25 C27 C28 108.70(16)
C1 C27 C28 108.83(16)
C25 C27 C26 108.92(16)
C1 C27 C26 109.47(15)
C28 C27 C26 108.37(16)
C30 C29 C7 112.54(17)
N5 C30 C31 107.50(18)
N5 C30 C29 123.27(19)
C31 C30 C29 129.05(19)
N7 C31 C30 106.36(18)
N7 C32 C33 108.55(16)
C34 C33 C32 113.57(17)
N8 C34 C33 109.36(16)
N8 C35 C36 105.92(19)
N10 C36 C35 107.30(18)
N10 C36 C37 123.98(19)
C35 C36 C37 128.3(2)
C36 C37 C19 110.77(17)
C50 N11 C46 112.26(16)
C50 N11 C42 105.74(16)
C46 N11 C42 111.04(15)
C50 N11 C38 111.06(16)
C46 N11 C38 105.84(15)
C42 N11 C38 111.00(16)
N11 C38 C39 116.92(18)
C40 C39 C38 109.6(2)
C39 C40 C41 113.8(2)
C43 C42 N11 116.19(17)
C42 C43 C44 109.82(19)
C43 C44 C45 112.7(2)
C47 C46 N11 117.21(17)
C46 C47 C48 109.95(18)
C49 C48 C47 115.1(2)
N11 C50 C51 116.06(18)
C50 C51 C52 109.3(2)
C53 C52 C51 112.2(3)

loop_
_geom_bond_atom_site_label_1
_geom_bond_atom_site_label_2
_geom_bond_distance
N1 C4 1.377(2)
N1 C1 1.385(2)
N2 C8 1.380(2)
N2 C11 1.382(2)
N3 C15 1.381(3)
N3 C18 1.383(2)
N4 C25 1.380(2)
N4 C22 1.384(2)
N5 N6 1.327(3)
N5 C30 1.354(3)
N6 N7 1.333(2)
N7 C31 1.340(3)
N7 C32 1.465(3)
N8 N9 1.343(2)
N8 C35 1.348(3)
N8 C34 1.465(2)
N9 N10 1.326(2)
N10 C36 1.360(3)
C1 C2 1.374(3)
C1 C27 1.519(3)
C2 C3 1.428(3)
C3 C4 1.372(3)
C4 C6 1.520(3)
C5 C6 1.538(3)
C6 C8 1.522(3)
C6 C7 1.550(3)
C7 C29 1.543(3)
C8 C9 1.366(3)
C9 C10 1.417(3)
C10 C11 1.369(3)
C11 C13 1.520(3)
C12 C13 1.535(3)
C13 C15 1.517(3)
C13 C14 1.541(3)
C15 C16 1.372(3)
C16 C17 1.420(3)
C17 C18 1.374(3)
C18 C20 1.517(3)
C19 C37 1.550(3)
C19 C20 1.557(3)
C20 C22 1.516(3)
C20 C21 1.535(3)
C22 C23 1.373(3)
C23 C24 1.421(3)
C24 C25 1.380(3)
C25 C27 1.518(3)
C26 C27 1.545(3)
C27 C28 1.536(3)
C29 C30 1.492(3)
C30 C31 1.360(3)
C32 C33 1.523(3)
C33 C34 1.523(3)
C35 C36 1.367(3)
C36 C37 1.496(3)
N11 C50 1.513(3)
N11 C46 1.521(3)
N11 C42 1.521(3)
N11 C38 1.522(3)
C38 C39 1.522(3)
C39 C40 1.513(3)
C40 C41 1.525(3)
C42 C43 1.519(3)
C43 C44 1.521(3)
C44 C45 1.521(3)
C46 C47 1.518(3)
C47 C48 1.530(3)
C48 C49 1.511(3)
C50 C51 1.518(3)
C51 C52 1.532(3)
C52 C53 1.527(4)

loop_
_geom_hbond_atom_site_label_D
_geom_hbond_atom_site_label_H
_geom_hbond_atom_site_label_A
_geom_hbond_distance_DH
_geom_hbond_distance_HA
_geom_hbond_distance_DA
_geom_hbond_angle_DHA
N1 H901 Cl1 0.88(2) 2.40(2) 3.2706(17) 170(2)
N2 H902 Cl1 0.91(2) 2.34(2) 3.2472(18) 177(2)
N3 H903 Cl1 0.89(2) 2.37(2) 3.2568(18) 176(2)
N4 H904 Cl1 0.91(3) 2.36(3) 3.2679(16) 177(2)
